data_7049993
loop_
_publ_author_name
'Chiu, Cheng-Chang'
'Lee, Gene-Hsiang'
'Lin, Tien-Sung'
'Peng, Shie-Ming'

_publ_section_title
;
 Ligand Effects on the Structure, Mixed-valence Sites and Magnetic
 Properties of Novel Pentanickel String Complexes
;
_journal_name_full 'Dalton Transactions'
_journal_paper_doi 10.1039/C9DT01363F
_journal_year 2019
_chemical_formula_sum 'C86 H72 Cl12 F12 N20 Ni5 O8 P2 S4'
_chemical_formula_weight 2650.76
_chemical_name_systematic ic18554
_space_group_crystal_system monoclinic
_space_group_IT_number 15
_space_group_name_Hall '-C 2yc'
_space_group_name_H-M_alt 'C 1 2/c 1'
_symmetry_space_group_name_Hall '-C 2yc'
_symmetry_space_group_name_H-M 'C 1 2/c 1'
_atom_sites_solution_hydrogens geom
_audit_creation_method SHELXL-2018/3
_audit_update_record
;
2019-02-18 deposited with the CCDC.    2019-05-08 downloaded from the CCDC.
;
_cell_angle_alpha 90
_cell_angle_beta 96.7840(6)
_cell_angle_gamma 90
_cell_formula_units_Z 4
_cell_length_a 32.1417(7)
_cell_length_b 13.4697(3)
_cell_length_c 23.6404(5)
_cell_measurement_reflns_used 9992
_cell_measurement_temperature 150(2)
_cell_measurement_theta_max 27.49
_cell_measurement_theta_min 2.27
_cell_volume 10163.2(4)
_computing_cell_refinement 'Bruker SAINT'
_computing_data_collection 'Bruker APEX3'
_computing_data_reduction 'Bruker SAINT'
_computing_molecular_graphics 'Bruker SHELXTL'
_computing_publication_material 'Bruker SHELXTL'
_computing_structure_refinement 'SHELXL-2018/3 (Sheldrick, 2018)'
_computing_structure_solution 'SHELXS-97 (Sheldrick 2008)'
_diffrn_ambient_temperature 150(2)
_diffrn_measured_fraction_theta_full 0.999
_diffrn_measured_fraction_theta_max 0.998
_diffrn_measurement_device_type 'Bruker D8 VENTURE'
_diffrn_measurement_method '\f and \w scans'
_diffrn_radiation_type MoK\a
_diffrn_radiation_wavelength 0.71073
_diffrn_reflns_av_R_equivalents 0.0325
_diffrn_reflns_av_unetI/netI 0.0299
_diffrn_reflns_Laue_measured_fraction_full 0.999
_diffrn_reflns_Laue_measured_fraction_max 0.998
_diffrn_reflns_limit_h_max 41
_diffrn_reflns_limit_h_min -41
_diffrn_reflns_limit_k_max 17
_diffrn_reflns_limit_k_min -17
_diffrn_reflns_limit_l_max 25
_diffrn_reflns_limit_l_min -30
_diffrn_reflns_number 38627
_diffrn_reflns_point_group_measured_fraction_full 0.999
_diffrn_reflns_point_group_measured_fraction_max 0.998
_diffrn_reflns_theta_full 25.242
_diffrn_reflns_theta_max 27.493
_diffrn_reflns_theta_min 2.272
_exptl_absorpt_coefficient_mu 1.426
_exptl_absorpt_correction_T_max 0.7456
_exptl_absorpt_correction_T_min 0.7013
_exptl_absorpt_correction_type multi-scan
_exptl_absorpt_process_details 'Bruker SADABS'
_exptl_crystal_colour brown
_exptl_crystal_density_diffrn 1.732
_exptl_crystal_description block
_exptl_crystal_F_000 5352
_exptl_crystal_size_max 0.262
_exptl_crystal_size_mid 0.123
_exptl_crystal_size_min 0.086
_refine_diff_density_max 1.764
_refine_diff_density_min -1.621
_refine_diff_density_rms 0.136
_refine_ls_extinction_method none
_refine_ls_goodness_of_fit_ref 1.047
_refine_ls_hydrogen_treatment constr
_refine_ls_matrix_type full
_refine_ls_number_parameters 719
_refine_ls_number_reflns 11660
_refine_ls_number_restraints 48
_refine_ls_restrained_S_all 1.056
_refine_ls_R_factor_all 0.0930
_refine_ls_R_factor_gt 0.0690
_refine_ls_shift/su_max 0.001
_refine_ls_shift/su_mean 0.000
_refine_ls_structure_factor_coef Fsqd
_refine_ls_weighting_details 'w=1/[\s^2^(Fo^2^)+(0.1075P)^2^+96.1591P] where P=(Fo^2^+2Fc^2^)/3'
_refine_ls_weighting_scheme calc
_refine_ls_wR_factor_gt 0.1898
_refine_ls_wR_factor_ref 0.2188
_reflns_Friedel_coverage 0.000
_reflns_number_gt 8766
_reflns_number_total 11660
_reflns_threshold_expression 'I > 2\s(I)'
_cod_data_source_file c9dt01363f2.cif
_cod_data_source_block ic18554
_cod_database_code 7049993
_shelx_shelxl_version_number 2018/3
_shelx_space_group_comment
; 
The symmetry employed for this shelxl refinement is uniquely defined 
by the following loop, which should always be used as a source of 
symmetry information in preference to the above space-group names. 
They are only intended as comments. 
;
_shelx_estimated_absorpt_t_min 0.706
_shelx_estimated_absorpt_t_max 0.887

loop_
_space_group_symop_operation_xyz
'x, y, z'
'-x, y, -z+1/2'
'x+1/2, y+1/2, z'
'-x+1/2, y+1/2, -z+1/2'
'-x, -y, -z'
'x, -y, z-1/2'
'-x+1/2, -y+1/2, -z'
'x+1/2, -y+1/2, z-1/2'

loop_
_atom_site_label
_atom_site_type_symbol
_atom_site_fract_x
_atom_site_fract_y
_atom_site_fract_z
_atom_site_U_iso_or_equiv
_atom_site_adp_type
_atom_site_occupancy
_atom_site_site_symmetry_order
_atom_site_calc_flag
_atom_site_refinement_flags_posn
_atom_site_refinement_flags_adp
_atom_site_refinement_flags_occupancy
_atom_site_disorder_assembly
_atom_site_disorder_group
Ni1 Ni 0.64034(2) 0.18320(4) 0.21709(2) 0.02083(16) Uani 1 1 d . . . . .
Ni2 Ni 0.56962(2) 0.18482(4) 0.23366(2) 0.01748(15) Uani 1 1 d . . . . .
Ni3 Ni 0.500000 0.18516(5) 0.250000 0.01638(17) Uani 1 2 d S T P . .
S1 S 0.68795(3) -0.00418(9) 0.23759(5) 0.0295(3) Uani 1 1 d . . . . .
S2 S 0.32443(4) 0.36691(10) 0.32316(6) 0.0351(3) Uani 1 1 d . . . . .
O1 O 0.71048(10) 0.0683(3) 0.20860(15) 0.0362(8) Uani 1 1 d . . . . .
O2 O 0.70868(11) -0.0425(3) 0.28973(17) 0.0458(10) Uani 1 1 d . . . . .
O3 O 0.29366(10) 0.2914(3) 0.30791(17) 0.0402(9) Uani 1 1 d . . . . .
O4 O 0.32672(12) 0.4079(4) 0.37910(18) 0.0508(11) Uani 1 1 d . . . . .
N1 N 0.65361(11) 0.2302(3) 0.29422(15) 0.0227(7) Uani 1 1 d . . . . .
N2 N 0.58301(11) 0.2594(3) 0.30137(15) 0.0221(7) Uani 1 1 d . . . . .
N3 N 0.51218(11) 0.2880(3) 0.30566(15) 0.0207(7) Uani 1 1 d . . . . .
N4 N 0.44034(11) 0.3062(3) 0.30950(16) 0.0234(8) Uani 1 1 d . . . . .
N5 N 0.36849(12) 0.3161(3) 0.31072(18) 0.0285(9) Uani 1 1 d . . . . .
N6 N 0.37812(11) 0.1361(3) 0.35836(15) 0.0257(8) Uani 1 1 d . . . . .
N7 N 0.44551(11) 0.1108(3) 0.33373(15) 0.0228(7) Uani 1 1 d . . . . .
N8 N 0.51132(10) 0.0823(3) 0.30595(15) 0.0199(7) Uani 1 1 d . . . . .
N9 N 0.57801(11) 0.0629(3) 0.27694(14) 0.0201(7) Uani 1 1 d . . . . .
N10 N 0.64352(11) 0.0503(3) 0.24549(16) 0.0245(8) Uani 1 1 d . . . . .
C1 C 0.69419(13) 0.2254(3) 0.31659(19) 0.0248(9) Uani 1 1 d . . . . .
H1 H 0.714340 0.204618 0.292725 0.030 Uiso 1 1 calc R U . . .
C2 C 0.70780(13) 0.2494(3) 0.37249(18) 0.0236(9) Uani 1 1 d . . . . .
C3 C 0.67733(14) 0.2764(4) 0.40694(19) 0.0284(10) Uani 1 1 d . . . . .
H3 H 0.685341 0.293268 0.445718 0.034 Uiso 1 1 calc R U . . .
C4 C 0.63568(13) 0.2789(4) 0.38507(19) 0.0264(9) Uani 1 1 d . . . . .
H4 H 0.614920 0.294322 0.409160 0.032 Uiso 1 1 calc R U . . .
C5 C 0.62390(13) 0.2586(3) 0.32696(18) 0.0221(8) Uani 1 1 d . . . . .
C6 C 0.55265(13) 0.3163(3) 0.32137(19) 0.0228(9) Uani 1 1 d . . . . .
C7 C 0.56149(14) 0.4051(4) 0.3527(2) 0.0286(10) Uani 1 1 d . . . . .
H7 H 0.589625 0.427083 0.361176 0.034 Uiso 1 1 calc R U . . .
C8 C 0.52989(15) 0.4585(4) 0.3707(2) 0.0366(12) Uani 1 1 d . . . . .
H8 H 0.535899 0.517543 0.392033 0.044 Uiso 1 1 calc R U . . .
C9 C 0.48807(15) 0.4267(4) 0.3577(2) 0.0337(11) Uani 1 1 d . . . . .
C10 C 0.48010(14) 0.3405(3) 0.3245(2) 0.0249(9) Uani 1 1 d . . . . .
C11 C 0.45347(17) 0.4773(5) 0.3747(3) 0.0504(16) Uani 1 1 d . . . . .
H11 H 0.457830 0.535608 0.397239 0.061 Uiso 1 1 calc R U . . .
C12 C 0.41413(16) 0.4443(5) 0.3597(3) 0.0464(15) Uani 1 1 d . . . . .
H12 H 0.390980 0.479835 0.370995 0.056 Uiso 1 1 calc R U . . .
C13 C 0.40733(14) 0.3563(4) 0.3268(2) 0.0295(10) Uani 1 1 d . . . . .
C14 C 0.31631(19) 0.4628(5) 0.2738(3) 0.0556(17) Uani 1 1 d . . . . .
H14A H 0.314691 0.435508 0.235176 0.083 Uiso 1 1 calc R U . . .
H14B H 0.290046 0.496984 0.278639 0.083 Uiso 1 1 calc R U . . .
H14C H 0.339628 0.510008 0.279768 0.083 Uiso 1 1 calc R U . . .
C15 C 0.75307(13) 0.2438(4) 0.39434(19) 0.0254(9) Uani 1 1 d . . . . .
C16 C 0.77144(15) 0.3144(4) 0.4315(2) 0.0306(10) Uani 1 1 d . . . . .
H16 H 0.754803 0.366170 0.444400 0.037 Uiso 1 1 calc R U . . .
C17 C 0.81394(16) 0.3106(4) 0.4503(2) 0.0375(12) Uani 1 1 d . . . . .
H17 H 0.826346 0.360108 0.475505 0.045 Uiso 1 1 calc R U . . .
C18 C 0.83815(16) 0.2352(5) 0.4326(2) 0.0426(13) Uani 1 1 d . . . . .
H18 H 0.867270 0.232705 0.445496 0.051 Uiso 1 1 calc R U . . .
C19 C 0.82021(17) 0.1632(5) 0.3962(3) 0.0472(14) Uani 1 1 d . . . . .
H19 H 0.836899 0.110418 0.384641 0.057 Uiso 1 1 calc R U . . .
C20 C 0.77775(15) 0.1674(4) 0.3763(2) 0.0368(12) Uani 1 1 d . . . . .
H20 H 0.765582 0.118493 0.350565 0.044 Uiso 1 1 calc R U . . .
C21 C 0.34998(14) 0.1351(4) 0.39653(19) 0.0308(10) Uani 1 1 d . . . . .
H21 H 0.321983 0.154238 0.383858 0.037 Uiso 1 1 calc R U . . .
C22 C 0.35946(15) 0.1079(4) 0.4526(2) 0.0332(11) Uani 1 1 d . . . . .
C23 C 0.40195(17) 0.0890(5) 0.4710(2) 0.0396(13) Uani 1 1 d . . . . .
H23 H 0.410562 0.074556 0.509941 0.048 Uiso 1 1 calc R U . . .
C24 C 0.43083(15) 0.0913(4) 0.4331(2) 0.0342(11) Uani 1 1 d . . . . .
H24 H 0.459554 0.080075 0.446016 0.041 Uiso 1 1 calc R U . . .
C25 C 0.41853(13) 0.1101(4) 0.37534(18) 0.0239(9) Uani 1 1 d . . . . .
C26 C 0.48081(13) 0.0542(3) 0.33838(17) 0.0215(8) Uani 1 1 d . . . . .
C27 C 0.48528(14) -0.0342(4) 0.3707(2) 0.0297(10) Uani 1 1 d . . . . .
H27 H 0.463494 -0.054745 0.391927 0.036 Uiso 1 1 calc R U . . .
C28 C 0.52055(16) -0.0901(4) 0.3715(2) 0.0340(11) Uani 1 1 d . . . . .
H28 H 0.523160 -0.150369 0.392544 0.041 Uiso 1 1 calc R U . . .
C29 C 0.55314(14) -0.0583(3) 0.3411(2) 0.0278(10) Uani 1 1 d . . . . .
C30 C 0.54766(13) 0.0286(3) 0.30809(18) 0.0216(8) Uani 1 1 d . . . . .
C31 C 0.59070(17) -0.1113(4) 0.3396(3) 0.0407(13) Uani 1 1 d . . . . .
H31 H 0.595111 -0.171203 0.360665 0.049 Uiso 1 1 calc R U . . .
C32 C 0.62047(16) -0.0784(4) 0.3087(3) 0.0389(12) Uani 1 1 d . . . . .
H32 H 0.645671 -0.115034 0.308061 0.047 Uiso 1 1 calc R U . . .
C33 C 0.61419(13) 0.0108(3) 0.27722(18) 0.0236(9) Uani 1 1 d . . . . .
C34 C 0.6745(2) -0.1021(5) 0.1900(3) 0.0598(19) Uani 1 1 d . . . . .
H34A H 0.660273 -0.075624 0.154258 0.090 Uiso 1 1 calc R U . . .
H34B H 0.699952 -0.137344 0.182449 0.090 Uiso 1 1 calc R U . . .
H34C H 0.655782 -0.148201 0.206789 0.090 Uiso 1 1 calc R U . . .
C35 C 0.3284(3) 0.105(2) 0.4941(4) 0.031(4) Uani 0.618(2) 1 d D . P A 1
C36 C 0.2923(3) 0.1588(11) 0.4854(4) 0.061(3) Uani 0.618(2) 1 d D . P A 1
H36 H 0.288108 0.204567 0.454695 0.073 Uiso 0.618(2) 1 calc R U P A 1
C37 C 0.2611(4) 0.1464(13) 0.5222(5) 0.082(5) Uani 0.618(2) 1 d D . P A 1
H37 H 0.235718 0.182931 0.515078 0.098 Uiso 0.618(2) 1 calc R U P A 1
C38 C 0.2663(4) 0.086(2) 0.5660(5) 0.064(5) Uani 0.618(2) 1 d D . P A 1
H38 H 0.246376 0.084937 0.592753 0.077 Uiso 0.618(2) 1 calc R U P A 1
C39 C 0.3017(3) 0.0205(9) 0.5737(4) 0.057(2) Uani 0.618(2) 1 d D . P A 1
H39 H 0.303945 -0.029398 0.602350 0.068 Uiso 0.618(2) 1 calc R U P A 1
C40 C 0.3327(3) 0.0324(7) 0.5381(3) 0.0409(17) Uani 0.618(2) 1 d D . P A 1
H40 H 0.356986 -0.008361 0.543112 0.049 Uiso 0.618(2) 1 calc R U P A 1
C35' C 0.3233(5) 0.091(5) 0.4856(7) 0.031(4) Uani 0.382(2) 1 d D . P A 2
C36' C 0.2828(5) 0.0790(18) 0.4635(6) 0.061(3) Uani 0.382(2) 1 d D . P A 2
H36' H 0.275683 0.076117 0.423386 0.073 Uiso 0.382(2) 1 calc R U P A 2
C37' C 0.2513(5) 0.070(2) 0.4996(7) 0.082(5) Uani 0.382(2) 1 d D . P A 2
H37' H 0.222945 0.066530 0.482927 0.098 Uiso 0.382(2) 1 calc R U P A 2
C38' C 0.2591(6) 0.067(4) 0.5552(9) 0.064(5) Uani 0.382(2) 1 d D . P A 2
H38' H 0.238919 0.043310 0.578196 0.077 Uiso 0.382(2) 1 calc R U P A 2
C39' C 0.2991(5) 0.1015(16) 0.5797(6) 0.057(2) Uani 0.382(2) 1 d D . P A 2
H39' H 0.304513 0.113340 0.619521 0.068 Uiso 0.382(2) 1 calc R U P A 2
C40' C 0.3303(4) 0.1174(12) 0.5441(5) 0.0409(17) Uani 0.382(2) 1 d D . P A 2
H40' H 0.356335 0.145854 0.559237 0.049 Uiso 0.382(2) 1 calc R U P A 2
F1 F 0.56850(14) 0.2837(4) 0.4827(2) 0.0808(14) Uani 1 1 d . . . . .
P1 P 0.54675(8) 0.1767(2) 0.48587(12) 0.0500(6) Uani 0.618(2) 1 d . . P A 1
F2 F 0.5249(2) 0.0718(7) 0.4880(4) 0.090(2) Uani 0.618(2) 1 d . . P A 1
F3 F 0.5789(3) 0.1443(7) 0.5368(4) 0.110(3) Uani 0.618(2) 1 d . . P A 1
F4 F 0.5173(4) 0.2205(10) 0.5273(4) 0.109(3) Uani 0.618(2) 1 d . . P A 1
F5 F 0.5771(4) 0.1327(8) 0.4436(6) 0.131(4) Uani 0.618(2) 1 d . . P A 1
F6 F 0.5147(3) 0.2142(7) 0.4343(3) 0.084(2) Uani 0.618(2) 1 d . . P A 1
P1' P 0.52654(14) 0.2732(4) 0.5045(2) 0.0500(6) Uani 0.382(2) 1 d . . P A 2
F2' F 0.4835(4) 0.2601(11) 0.5269(6) 0.090(2) Uani 0.382(2) 1 d . . P A 2
F3' F 0.5184(5) 0.3880(12) 0.4988(7) 0.110(3) Uani 0.382(2) 1 d . . P A 2
F4' F 0.5484(5) 0.2834(14) 0.5660(6) 0.109(3) Uani 0.382(2) 1 d . . P A 2
F5' F 0.5015(7) 0.2655(14) 0.4476(11) 0.131(4) Uani 0.382(2) 1 d . . P A 2
F6' F 0.5240(5) 0.1575(14) 0.5138(5) 0.084(2) Uani 0.382(2) 1 d . . P A 2
C41 C 0.7892(3) 0.1475(6) 0.1470(4) 0.072(3) Uani 0.833(3) 1 d D . P B 1
H41A H 0.787157 0.191969 0.113446 0.087 Uiso 0.833(3) 1 calc R U P B 1
H41B H 0.763141 0.154269 0.165143 0.087 Uiso 0.833(3) 1 calc R U P B 1
Cl1 Cl 0.83174(11) 0.1816(2) 0.19485(16) 0.1001(10) Uani 0.833(3) 1 d D . P B 1
Cl2 Cl 0.79461(15) 0.0257(2) 0.12527(14) 0.1202(14) Uani 0.833(3) 1 d D U P B 1
C41' C 0.7798(11) 0.196(4) 0.1734(7) 0.072(3) Uani 0.167(3) 1 d D . P B 2
H41C H 0.752025 0.228572 0.168628 0.087 Uiso 0.167(3) 1 calc R U P B 2
H41D H 0.774524 0.124084 0.166228 0.087 Uiso 0.167(3) 1 calc R U P B 2
Cl1' Cl 0.7988(6) 0.2065(11) 0.2451(8) 0.1001(10) Uani 0.167(3) 1 d D . P B 2
Cl2' Cl 0.8065(8) 0.2385(12) 0.1185(7) 0.1202(14) Uani 0.167(3) 1 d D . P B 2
C42 C 0.3856(4) 0.3807(5) 0.4990(4) 0.133(5) Uani 1 1 d D U . . .
H42A H 0.359238 0.342522 0.497917 0.160 Uiso 0.618(2) 1 calc R U P A 1
H42B H 0.392954 0.381590 0.459524 0.160 Uiso 0.618(2) 1 calc R U P A 1
H42C H 0.407892 0.347696 0.480314 0.160 Uiso 0.382(2) 1 calc R U P A 2
H42D H 0.358410 0.366176 0.476408 0.160 Uiso 0.382(2) 1 calc R U P A 2
Cl3 Cl 0.3730(4) 0.5012(6) 0.5142(4) 0.103(2) Uani 0.382(2) 1 d D U P A 1
Cl4 Cl 0.4217(3) 0.3126(6) 0.5357(3) 0.1094(12) Uani 0.382(2) 1 d D U P A 1
Cl3' Cl 0.3941(2) 0.5080(4) 0.5003(2) 0.103(2) Uani 0.618(2) 1 d D . P A 2
Cl4' Cl 0.38555(18) 0.3333(4) 0.5673(2) 0.1094(12) Uani 0.618(2) 1 d D . P A 2
C43 C 0.5376(6) 0.701(5) 0.2089(17) 0.30(2) Uiso 0.618(2) 1 d D . P A 1
H43A H 0.523355 0.763300 0.217993 0.365 Uiso 0.618(2) 1 calc R U P A 1
H43B H 0.518220 0.660926 0.182535 0.365 Uiso 0.618(2) 1 calc R U P A 1
Cl5 Cl 0.5842(3) 0.7267(8) 0.1794(4) 0.201(3) Uiso 0.618(2) 1 d D . P A 1
Cl6 Cl 0.5547(6) 0.6344(13) 0.2712(7) 0.291(6) Uiso 0.618(2) 1 d D . P A 1
C43' C 0.5257(9) 0.674(3) 0.228(5) 0.30(2) Uiso 0.382(2) 1 d D . P A -2
H43C H 0.507056 0.658196 0.192364 0.365 Uiso 0.382(2) 1 calc R U P A -2
H43D H 0.508896 0.688999 0.258959 0.365 Uiso 0.382(2) 1 calc R U P A -2
Cl5' Cl 0.5615(6) 0.7692(13) 0.2171(7) 0.201(3) Uiso 0.382(2) 1 d D . P A -2
Cl6' Cl 0.5637(9) 0.581(2) 0.2457(12) 0.291(6) Uiso 0.382(2) 1 d D . P A -2

loop_
_atom_site_aniso_label
_atom_site_aniso_U_11
_atom_site_aniso_U_22
_atom_site_aniso_U_33
_atom_site_aniso_U_23
_atom_site_aniso_U_13
_atom_site_aniso_U_12
Ni1 0.0130(3) 0.0316(3) 0.0184(3) 0.0024(2) 0.0036(2) -0.0006(2)
Ni2 0.0123(3) 0.0233(3) 0.0172(3) 0.00156(19) 0.0034(2) -0.00032(18)
Ni3 0.0124(3) 0.0207(4) 0.0163(3) 0.000 0.0031(3) 0.000
S1 0.0195(5) 0.0387(6) 0.0321(6) 0.0003(5) 0.0105(4) 0.0072(4)
S2 0.0169(5) 0.0449(7) 0.0443(7) -0.0141(6) 0.0064(5) 0.0058(5)
O1 0.0204(16) 0.052(2) 0.0382(19) 0.0064(17) 0.0120(14) 0.0045(15)
O2 0.0235(17) 0.071(3) 0.045(2) 0.023(2) 0.0112(16) 0.0191(18)
O3 0.0188(16) 0.054(2) 0.049(2) -0.0173(18) 0.0081(15) 0.0009(15)
O4 0.0274(19) 0.072(3) 0.055(2) -0.033(2) 0.0129(17) 0.0048(19)
N1 0.0155(16) 0.0302(19) 0.0224(17) 0.0002(15) 0.0021(14) -0.0002(14)
N2 0.0146(16) 0.0290(19) 0.0228(17) -0.0020(14) 0.0033(13) -0.0006(14)
N3 0.0152(16) 0.0256(18) 0.0217(17) -0.0039(14) 0.0044(13) 0.0004(13)
N4 0.0152(17) 0.0289(19) 0.0266(19) -0.0054(15) 0.0042(14) 0.0029(14)
N5 0.0180(18) 0.034(2) 0.034(2) -0.0114(17) 0.0050(16) 0.0056(15)
N6 0.0161(17) 0.042(2) 0.0197(17) -0.0031(16) 0.0041(14) 0.0006(15)
N7 0.0147(16) 0.0322(19) 0.0224(17) 0.0035(15) 0.0053(14) 0.0013(14)
N8 0.0145(16) 0.0262(18) 0.0194(16) 0.0014(14) 0.0040(13) 0.0019(13)
N9 0.0150(16) 0.0271(18) 0.0187(16) 0.0003(14) 0.0041(13) 0.0011(13)
N10 0.0135(16) 0.033(2) 0.0285(19) -0.0004(16) 0.0068(14) 0.0035(14)
C1 0.0159(19) 0.031(2) 0.028(2) -0.0006(18) 0.0030(16) 0.0011(17)
C2 0.020(2) 0.029(2) 0.022(2) 0.0008(17) -0.0011(16) 0.0008(16)
C3 0.024(2) 0.040(3) 0.020(2) 0.0000(19) 0.0006(17) -0.0006(19)
C4 0.017(2) 0.037(2) 0.025(2) -0.0007(19) 0.0053(17) 0.0022(18)
C5 0.0162(19) 0.028(2) 0.022(2) 0.0022(17) 0.0038(16) -0.0016(16)
C6 0.018(2) 0.027(2) 0.023(2) -0.0002(17) 0.0029(16) 0.0006(16)
C7 0.018(2) 0.028(2) 0.038(3) -0.0065(19) -0.0007(18) -0.0021(17)
C8 0.025(2) 0.034(3) 0.050(3) -0.017(2) -0.002(2) -0.0001(19)
C9 0.022(2) 0.035(3) 0.043(3) -0.016(2) 0.001(2) 0.0033(19)
C10 0.018(2) 0.027(2) 0.030(2) -0.0048(18) 0.0015(17) 0.0020(17)
C11 0.029(3) 0.048(3) 0.073(4) -0.035(3) 0.003(3) 0.004(2)
C12 0.024(2) 0.051(3) 0.063(4) -0.033(3) 0.002(2) 0.010(2)
C13 0.019(2) 0.033(2) 0.037(3) -0.012(2) 0.0059(18) 0.0040(18)
C14 0.030(3) 0.051(4) 0.086(5) 0.005(3) 0.006(3) 0.014(3)
C15 0.018(2) 0.033(2) 0.024(2) 0.0033(18) -0.0011(16) -0.0003(17)
C16 0.028(2) 0.035(3) 0.028(2) -0.0019(19) -0.0030(19) 0.0031(19)
C17 0.032(3) 0.048(3) 0.030(2) 0.003(2) -0.008(2) -0.008(2)
C18 0.020(2) 0.062(4) 0.043(3) 0.009(3) -0.007(2) 0.003(2)
C19 0.027(3) 0.052(3) 0.061(4) -0.007(3) -0.006(3) 0.014(2)
C20 0.023(2) 0.040(3) 0.045(3) -0.005(2) -0.003(2) 0.004(2)
C21 0.018(2) 0.053(3) 0.022(2) -0.004(2) 0.0067(17) -0.001(2)
C22 0.026(2) 0.050(3) 0.025(2) -0.003(2) 0.0096(19) 0.001(2)
C23 0.035(3) 0.064(4) 0.021(2) 0.007(2) 0.009(2) 0.010(3)
C24 0.023(2) 0.058(3) 0.022(2) 0.001(2) 0.0055(18) 0.006(2)
C25 0.0142(19) 0.038(2) 0.020(2) -0.0001(18) 0.0055(15) -0.0005(17)
C26 0.0171(19) 0.029(2) 0.0191(19) -0.0001(16) 0.0039(15) 0.0001(16)
C27 0.022(2) 0.038(3) 0.032(2) 0.008(2) 0.0115(18) -0.0013(19)
C28 0.032(3) 0.034(3) 0.038(3) 0.014(2) 0.015(2) 0.004(2)
C29 0.024(2) 0.029(2) 0.032(2) 0.0125(19) 0.0102(18) 0.0066(18)
C30 0.0174(19) 0.025(2) 0.024(2) 0.0011(16) 0.0072(16) 0.0030(16)
C31 0.034(3) 0.036(3) 0.054(3) 0.021(2) 0.017(2) 0.011(2)
C32 0.027(2) 0.037(3) 0.056(3) 0.012(2) 0.015(2) 0.016(2)
C33 0.0176(19) 0.030(2) 0.024(2) 0.0020(17) 0.0068(16) 0.0050(17)
C34 0.056(4) 0.053(4) 0.076(5) -0.028(3) 0.033(4) 0.003(3)
C35 0.026(3) 0.050(10) 0.019(4) -0.012(6) 0.009(3) -0.007(5)
C36 0.034(4) 0.113(9) 0.038(5) 0.012(5) 0.017(4) 0.021(5)
C37 0.039(5) 0.165(15) 0.046(6) 0.008(7) 0.023(5) 0.035(8)
C38 0.043(6) 0.118(15) 0.036(6) -0.014(9) 0.026(5) -0.019(7)
C39 0.063(5) 0.079(6) 0.034(4) -0.002(5) 0.029(4) -0.014(6)
C40 0.042(4) 0.059(4) 0.025(3) -0.001(3) 0.013(3) -0.007(4)
C35' 0.026(3) 0.050(10) 0.019(4) -0.012(6) 0.009(3) -0.007(5)
C36' 0.034(4) 0.113(9) 0.038(5) 0.012(5) 0.017(4) 0.021(5)
C37' 0.039(5) 0.165(15) 0.046(6) 0.008(7) 0.023(5) 0.035(8)
C38' 0.043(6) 0.118(15) 0.036(6) -0.014(9) 0.026(5) -0.019(7)
C39' 0.063(5) 0.079(6) 0.034(4) -0.002(5) 0.029(4) -0.014(6)
C40' 0.042(4) 0.059(4) 0.025(3) -0.001(3) 0.013(3) -0.007(4)
F1 0.060(3) 0.115(4) 0.069(3) 0.017(3) 0.012(2) -0.015(3)
P1 0.0398(12) 0.0676(15) 0.0407(12) 0.0192(11) -0.0030(9) -0.0142(10)
F2 0.063(4) 0.102(6) 0.101(5) 0.049(5) -0.012(4) -0.014(4)
F3 0.102(6) 0.094(5) 0.122(6) 0.032(5) -0.042(5) -0.034(5)
F4 0.124(8) 0.129(8) 0.077(5) -0.028(5) 0.026(5) 0.008(6)
F5 0.137(8) 0.084(6) 0.182(10) 0.013(6) 0.061(8) -0.016(5)
F6 0.102(6) 0.103(6) 0.038(3) 0.033(3) -0.025(3) -0.031(4)
P1' 0.0398(12) 0.0676(15) 0.0407(12) 0.0192(11) -0.0030(9) -0.0142(10)
F2' 0.063(4) 0.102(6) 0.101(5) 0.049(5) -0.012(4) -0.014(4)
F3' 0.102(6) 0.094(5) 0.122(6) 0.032(5) -0.042(5) -0.034(5)
F4' 0.124(8) 0.129(8) 0.077(5) -0.028(5) 0.026(5) 0.008(6)
F5' 0.137(8) 0.084(6) 0.182(10) 0.013(6) 0.061(8) -0.016(5)
F6' 0.102(6) 0.103(6) 0.038(3) 0.033(3) -0.025(3) -0.031(4)
C41 0.076(6) 0.061(6) 0.084(7) 0.003(5) 0.031(5) -0.012(5)
Cl1 0.110(2) 0.0598(15) 0.125(3) 0.0067(15) -0.0077(19) -0.0281(15)
Cl2 0.213(4) 0.0730(18) 0.0818(19) -0.0268(15) 0.048(2) -0.037(2)
C41' 0.076(6) 0.061(6) 0.084(7) 0.003(5) 0.031(5) -0.012(5)
Cl1' 0.110(2) 0.0598(15) 0.125(3) 0.0067(15) -0.0077(19) -0.0281(15)
Cl2' 0.213(4) 0.0730(18) 0.0818(19) -0.0268(15) 0.048(2) -0.037(2)
C42 0.173(9) 0.106(7) 0.117(7) 0.010(6) 0.006(7) 0.010(7)
Cl3 0.185(7) 0.0652(16) 0.055(3) -0.0046(17) -0.006(3) 0.005(3)
Cl4 0.142(4) 0.092(2) 0.096(3) 0.023(2) 0.022(2) 0.012(2)
Cl3' 0.185(7) 0.0652(16) 0.055(3) -0.0046(17) -0.006(3) 0.005(3)
Cl4' 0.142(4) 0.092(2) 0.096(3) 0.023(2) 0.022(2) 0.012(2)

loop_
_atom_type_symbol
_atom_type_description
_atom_type_scat_dispersion_real
_atom_type_scat_dispersion_imag
_atom_type_scat_source
C C 0.0033 0.0016 'International Tables Vol C Tables 4.2.6.8 and 6.1.1.4'
H H 0.0000 0.0000 'International Tables Vol C Tables 4.2.6.8 and 6.1.1.4'
N N 0.0061 0.0033 'International Tables Vol C Tables 4.2.6.8 and 6.1.1.4'
O O 0.0106 0.0060 'International Tables Vol C Tables 4.2.6.8 and 6.1.1.4'
F F 0.0171 0.0103 'International Tables Vol C Tables 4.2.6.8 and 6.1.1.4'
P P 0.1023 0.0942 'International Tables Vol C Tables 4.2.6.8 and 6.1.1.4'
S S 0.1246 0.1234 'International Tables Vol C Tables 4.2.6.8 and 6.1.1.4'
Cl Cl 0.1484 0.1585 'International Tables Vol C Tables 4.2.6.8 and 6.1.1.4'
Ni Ni 0.3393 1.1124 'International Tables Vol C Tables 4.2.6.8 and 6.1.1.4'

loop_
_geom_angle_atom_site_label_1
_geom_angle_atom_site_label_2
_geom_angle_atom_site_label_3
_geom_angle
_geom_angle_site_symmetry_1
_geom_angle_site_symmetry_3
N10 Ni1 N5 174.50(16) . 2_655
N10 Ni1 N6 90.86(17) . 2_655
N5 Ni1 N6 88.43(18) 2_655 2_655
N10 Ni1 N1 88.79(16) . .
N5 Ni1 N1 91.42(17) 2_655 .
N6 Ni1 N1 174.76(15) 2_655 .
N10 Ni1 Ni2 87.86(10) . .
N5 Ni1 Ni2 86.65(11) 2_655 .
N6 Ni1 Ni2 87.66(11) 2_655 .
N1 Ni1 Ni2 87.11(10) . .
N7 Ni2 N2 178.24(15) 2_655 .
N7 Ni2 N4 89.48(16) 2_655 2_655
N2 Ni2 N4 90.27(16) . 2_655
N7 Ni2 N9 90.23(16) 2_655 .
N2 Ni2 N9 89.97(15) . .
N4 Ni2 N9 178.47(14) 2_655 .
N7 Ni2 Ni3 89.09(11) 2_655 .
N2 Ni2 Ni3 89.17(10) . .
N4 Ni2 Ni3 89.04(11) 2_655 .
N9 Ni2 Ni3 89.45(10) . .
N7 Ni2 Ni1 90.70(11) 2_655 .
N2 Ni2 Ni1 91.04(10) . .
N4 Ni2 Ni1 91.32(11) 2_655 .
N9 Ni2 Ni1 90.19(10) . .
Ni3 Ni2 Ni1 179.58(3) . .
N3 Ni3 N3 87.6(2) . 2_655
N3 Ni3 N8 92.38(16) . .
N3 Ni3 N8 179.13(14) 2_655 .
N3 Ni3 N8 179.13(14) . 2_655
N3 Ni3 N8 92.38(16) 2_655 2_655
N8 Ni3 N8 87.7(2) . 2_655
N3 Ni3 Ni2 89.60(10) . .
N3 Ni3 Ni2 90.56(10) 2_655 .
N8 Ni3 Ni2 90.31(10) . .
N8 Ni3 Ni2 89.54(10) 2_655 .
N3 Ni3 Ni2 90.57(10) . 2_655
N3 Ni3 Ni2 89.60(10) 2_655 2_655
N8 Ni3 Ni2 89.54(10) . 2_655
N8 Ni3 Ni2 90.30(10) 2_655 2_655
Ni2 Ni3 Ni2 179.78(4) . 2_655
O2 S1 O1 116.6(2) . .
O2 S1 N10 112.9(2) . .
O1 S1 N10 104.2(2) . .
O2 S1 C34 109.6(3) . .
O1 S1 C34 107.8(3) . .
N10 S1 C34 105.0(3) . .
O4 S2 O3 117.7(3) . .
O4 S2 N5 112.3(2) . .
O3 S2 N5 104.2(2) . .
O4 S2 C14 108.8(3) . .
O3 S2 C14 108.3(3) . .
N5 S2 C14 104.8(3) . .
C1 N1 C5 120.3(4) . .
C1 N1 Ni1 116.7(3) . .
C5 N1 Ni1 122.7(3) . .
C6 N2 C5 122.3(4) . .
C6 N2 Ni2 119.2(3) . .
C5 N2 Ni2 118.4(3) . .
C6 N3 C10 119.9(4) . .
C6 N3 Ni3 119.9(3) . .
C10 N3 Ni3 119.8(3) . .
C13 N4 C10 119.5(4) . .
C13 N4 Ni2 119.5(3) . 2_655
C10 N4 Ni2 121.0(3) . 2_655
C13 N5 S2 124.4(3) . .
C13 N5 Ni1 123.9(3) . 2_655
S2 N5 Ni1 111.0(2) . 2_655
C21 N6 C25 119.4(4) . .
C21 N6 Ni1 117.8(3) . 2_655
C25 N6 Ni1 122.6(3) . 2_655
C26 N7 C25 121.6(4) . .
C26 N7 Ni2 119.5(3) . 2_655
C25 N7 Ni2 118.7(3) . 2_655
C26 N8 C30 119.9(4) . .
C26 N8 Ni3 119.7(3) . .
C30 N8 Ni3 119.9(3) . .
C33 N9 C30 119.2(4) . .
C33 N9 Ni2 120.4(3) . .
C30 N9 Ni2 120.4(3) . .
C33 N10 S1 123.5(3) . .
C33 N10 Ni1 122.7(3) . .
S1 N10 Ni1 113.0(2) . .
N1 C1 C2 123.1(4) . .
C1 C2 C3 117.1(4) . .
C1 C2 C15 120.5(4) . .
C3 C2 C15 122.4(4) . .
C4 C3 C2 120.4(4) . .
C3 C4 C5 119.9(4) . .
N1 C5 N2 116.8(4) . .
N1 C5 C4 119.1(4) . .
N2 C5 C4 123.9(4) . .
N3 C6 N2 116.4(4) . .
N3 C6 C7 120.2(4) . .
N2 C6 C7 123.1(4) . .
C8 C7 C6 120.0(4) . .
C7 C8 C9 120.2(5) . .
C11 C9 C10 117.5(4) . .
C11 C9 C8 123.9(5) . .
C10 C9 C8 118.5(4) . .
N4 C10 N3 117.3(4) . .
N4 C10 C9 121.8(4) . .
N3 C10 C9 120.9(4) . .
C12 C11 C9 121.0(5) . .
C11 C12 C13 119.9(5) . .
N4 C13 N5 115.8(4) . .
N4 C13 C12 120.3(4) . .
N5 C13 C12 123.9(4) . .
C16 C15 C20 119.1(4) . .
C16 C15 C2 120.9(4) . .
C20 C15 C2 119.9(4) . .
C15 C16 C17 120.6(5) . .
C18 C17 C16 120.1(5) . .
C17 C18 C19 120.0(5) . .
C18 C19 C20 120.3(5) . .
C19 C20 C15 119.8(5) . .
N6 C21 C22 123.9(4) . .
C21 C22 C23 116.3(4) . .
C21 C22 C35 123.8(7) . .
C23 C22 C35 119.7(6) . .
C21 C22 C35' 116.6(8) . .
C23 C22 C35' 126.7(10) . .
C24 C23 C22 120.2(5) . .
C23 C24 C25 120.6(4) . .
N6 C25 N7 116.4(4) . .
N6 C25 C24 119.0(4) . .
N7 C25 C24 124.4(4) . .
N7 C26 N8 116.5(4) . .
N7 C26 C27 123.1(4) . .
N8 C26 C27 120.1(4) . .
C28 C27 C26 120.4(4) . .
C27 C28 C29 119.6(4) . .
C28 C29 C30 119.0(4) . .
C28 C29 C31 123.5(4) . .
C30 C29 C31 117.4(4) . .
N9 C30 N8 117.4(4) . .
N9 C30 C29 121.9(4) . .
N8 C30 C29 120.7(4) . .
C32 C31 C29 121.0(5) . .
C31 C32 C33 119.9(4) . .
N9 C33 N10 116.0(4) . .
N9 C33 C32 120.6(4) . .
N10 C33 C32 123.3(4) . .
C36 C35 C40 118.9(10) . .
C36 C35 C22 121.0(14) . .
C40 C35 C22 119.1(16) . .
C35 C36 C37 119.9(12) . .
C38 C37 C36 121.7(12) . .
C37 C38 C39 120.4(11) . .
C40 C39 C38 118.0(10) . .
C39 C40 C35 120.5(10) . .
C36' C35' C40' 116.1(16) . .
C36' C35' C22 126.1(14) . .
C40' C35' C22 115(2) . .
C35' C36' C37' 120.4(15) . .
C38' C37' C36' 123.1(16) . .
C37' C38' C39' 117.1(18) . .
C40' C39' C38' 118.8(15) . .
C39' C40' C35' 120.4(16) . .
F3 P1 F4 91.0(7) . .
F3 P1 F2 89.0(4) . .
F4 P1 F2 90.8(6) . .
F3 P1 F6 177.6(5) . .
F4 P1 F6 88.6(6) . .
F2 P1 F6 93.4(4) . .
F3 P1 F5 88.9(7) . .
F4 P1 F5 179.5(7) . .
F2 P1 F5 89.7(6) . .
F6 P1 F5 91.5(6) . .
F3 P1 F1 92.0(4) . .
F4 P1 F1 89.4(6) . .
F2 P1 F1 179.0(4) . .
F6 P1 F1 85.7(4) . .
F5 P1 F1 90.1(4) . .
F5' P1' F1 96.1(9) . .
F5' P1' F4' 174.3(11) . .
F1 P1' F4' 89.3(7) . .
F5' P1' F2' 83.7(10) . .
F1 P1' F2' 178.9(8) . .
F4' P1' F2' 90.9(8) . .
F5' P1' F3' 85.6(10) . .
F1 P1' F3' 91.5(7) . .
F4' P1' F3' 92.6(9) . .
F2' P1' F3' 89.6(9) . .
F5' P1' F6' 91.5(9) . .
F1 P1' F6' 101.7(8) . .
F4' P1' F6' 89.0(9) . .
F2' P1' F6' 77.2(9) . .
F3' P1' F6' 166.7(10) . .
Cl1 C41 Cl2 110.3(5) . .
Cl1' C41' Cl2' 123.4(18) . .
Cl4 C42 Cl3 125.9(8) . .
Cl3' C42 Cl4' 111.4(5) . .
Cl6 C43 Cl5 103.7(12) . .
Cl5' C43' Cl6' 96.1(17) . .

loop_
_geom_bond_atom_site_label_1
_geom_bond_atom_site_label_2
_geom_bond_distance
_geom_bond_site_symmetry_2
Ni1 N10 1.910(4) .
Ni1 N5 1.916(4) 2_655
Ni1 N6 1.920(4) 2_655
Ni1 N1 1.930(4) .
Ni1 Ni2 2.3518(7) .
Ni2 N7 1.893(4) 2_655
Ni2 N2 1.896(4) .
Ni2 N4 1.933(4) 2_655
Ni2 N9 1.937(4) .
Ni2 Ni3 2.3155(5) .
Ni3 N3 1.919(4) .
Ni3 N3 1.919(4) 2_655
Ni3 N8 1.920(4) .
Ni3 N8 1.920(4) 2_655
S1 O2 1.427(4) .
S1 O1 1.437(4) .
S1 N10 1.636(4) .
S1 C34 1.754(6) .
S2 O4 1.427(4) .
S2 O3 1.434(4) .
S2 N5 1.631(4) .
S2 C14 1.740(7) .
N1 C1 1.350(5) .
N1 C5 1.353(5) .
N2 C6 1.368(5) .
N2 C5 1.380(5) .
N3 C6 1.364(5) .
N3 C10 1.368(6) .
N4 C13 1.361(6) .
N4 C10 1.366(6) .
N5 C13 1.373(6) .
N6 C21 1.351(5) .
N6 C25 1.359(5) .
N7 C26 1.361(5) .
N7 C25 1.386(5) .
N8 C26 1.367(5) .
N8 C30 1.370(5) .
N9 C33 1.357(5) .
N9 C30 1.370(5) .
N10 C33 1.379(6) .
C1 C2 1.380(6) .
C2 C3 1.394(6) .
C2 C15 1.488(6) .
C3 C4 1.377(6) .
C4 C5 1.408(6) .
C6 C7 1.418(6) .
C7 C8 1.353(7) .
C8 C9 1.409(7) .
C9 C11 1.403(7) .
C9 C10 1.407(6) .
C11 C12 1.348(8) .
C12 C13 1.418(7) .
C15 C16 1.380(7) .
C15 C20 1.396(7) .
C16 C17 1.387(7) .
C17 C18 1.375(8) .
C18 C19 1.377(9) .
C19 C20 1.391(7) .
C21 C22 1.373(7) .
C22 C23 1.407(7) .
C22 C35 1.483(11) .
C22 C35' 1.491(19) .
C23 C24 1.365(7) .
C24 C25 1.398(6) .
C26 C27 1.413(6) .
C27 C28 1.359(7) .
C28 C29 1.406(6) .
C29 C30 1.406(6) .
C29 C31 1.407(7) .
C31 C32 1.345(7) .
C32 C33 1.416(7) .
C35 C36 1.36(2) .
C35 C40 1.42(2) .
C36 C37 1.412(12) .
C37 C38 1.32(2) .
C38 C39 1.43(2) .
C39 C40 1.387(11) .
C35' C36' 1.35(2) .
C35' C40' 1.42(3) .
C36' C37' 1.405(16) .
C37' C38' 1.31(2) .
C38' C39' 1.42(3) .
C39' C40' 1.401(14) .
F1 P1' 1.507(6) .
F1 P1 1.607(6) .
P1 F3 1.554(9) .
P1 F4 1.556(11) .
P1 F2 1.581(9) .
P1 F6 1.582(7) .
P1 F5 1.592(12) .
P1' F5' 1.49(3) .
P1' F4' 1.543(16) .
P1' F2' 1.549(15) .
P1' F3' 1.572(17) .
P1' F6' 1.578(18) .
C41 Cl1 1.731(8) .
C41 Cl2 1.733(7) .
C41' Cl1' 1.737(10) .
C41' Cl2' 1.738(10) .
C42 Cl4 1.643(8) .
C42 Cl3 1.721(9) .
C42 Cl3' 1.736(8) .
C42 Cl4' 1.737(8) .
C43 Cl6 1.756(10) .
C43 Cl5 1.759(10) .
C43' Cl5' 1.756(10) .
C43' Cl6' 1.766(10) .
